data_4118325
loop_
_publ_author_name
'Sven O. Sylvester'
'Jacqueline M. Cole'
'Paul G. Waddell'

_publ_section_title
;
 Photoconversion Bonding Mechanism in Ruthenium Sulfur Dioxide Linkage
 Photoisomers Revealed by in Situ Diffraction
;
_journal_name_full 'Journal of the American Chemical Society'
_journal_page_first 11860
_journal_page_last 11863
_journal_paper_doi 10.1021/ja303943q
_journal_volume 134
_journal_year 2012
_chemical_formula_moiety 'C5 H18 Cl3 N5 O3 Ru1 S1'
_chemical_formula_sum 'C5 H18 Cl3 N5 O3 Ru S'
_chemical_formula_weight 435.72
_chemical_name_systematic
;
 ?
;
_space_group_IT_number 62
_symmetry_cell_setting orthorhombic
_symmetry_space_group_name_Hall '-P 2n 2a'
_symmetry_space_group_name_H-M 'P m c n'
_atom_sites_solution_hydrogens geom
_atom_sites_solution_primary direct
_atom_sites_solution_secondary difmap
_audit_creation_date 2012-03-15T11:56:41-00:00
_audit_creation_method 'WinGX routine CIF_UPDATE'
_cell_angle_alpha 90
_cell_angle_beta 90
_cell_angle_gamma 90
_cell_formula_units_Z 4
_cell_length_a 6.915(2)
_cell_length_b 9.773(3)
_cell_length_c 23.306(7)
_cell_measurement_reflns_used 3429
_cell_measurement_temperature 200(2)
_cell_measurement_theta_max 32.8
_cell_measurement_theta_min 1.7
_cell_volume 1575.0(8)
_computing_cell_refinement
;
        CrystalClear-SM Expert 2.0 r4 (Rigaku, 2009)
;
_computing_data_collection
;
        CrystalClear-SM Expert 2.0 r4 (Rigaku, 2009)
;
_computing_data_reduction
;
        CrystalClear-SM Expert 2.0 r4 (Rigaku, 2009)
;
_computing_molecular_graphics 'Ortep-3 for Windows (Farrugia, 1997)'
_computing_publication_material 'WinGX publication routines (Farrugia, 1999)'
_computing_structure_refinement 'SHELXL-97 (Sheldrick, 2008)'
_diffrn_ambient_temperature 200(2)
_diffrn_detector_area_resol_mean 28.5714
_diffrn_measured_fraction_theta_full 0.987
_diffrn_measured_fraction_theta_max 0.883
_diffrn_measurement_device_type
;
        Rigaku Saturn724+ (2x2 bin mode)
;
_diffrn_measurement_method 'profile data from \w-scans'
_diffrn_radiation_monochromator graphite
_diffrn_radiation_type MoK\a
_diffrn_radiation_wavelength 0.71073
_diffrn_reflns_av_R_equivalents 0.0541
_diffrn_reflns_av_unetI/netI 0.0869
_diffrn_reflns_limit_h_max 9
_diffrn_reflns_limit_h_min -4
_diffrn_reflns_limit_k_max 5
_diffrn_reflns_limit_k_min -14
_diffrn_reflns_limit_l_max 16
_diffrn_reflns_limit_l_min -33
_diffrn_reflns_number 4636
_diffrn_reflns_theta_full 27.5
_diffrn_reflns_theta_max 32.9
_diffrn_reflns_theta_min 3.35
_diffrn_source 'Sealed Tube'
_exptl_absorpt_coefficient_mu 1.643
_exptl_absorpt_correction_T_max 1
_exptl_absorpt_correction_T_min 0.591
_exptl_absorpt_correction_type multi-scan
_exptl_crystal_colour Colorless
_exptl_crystal_density_diffrn 1.838
_exptl_crystal_description Prism
_exptl_crystal_F_000 872
_exptl_crystal_size_max 0.2
_exptl_crystal_size_mid 0.2
_exptl_crystal_size_min 0.2
_refine_diff_density_max 1.049
_refine_diff_density_min -1.155
_refine_diff_density_rms 0.141
_refine_ls_extinction_method none
_refine_ls_goodness_of_fit_ref 1.041
_refine_ls_hydrogen_treatment constr
_refine_ls_matrix_type full
_refine_ls_number_parameters 117
_refine_ls_number_reflns 2785
_refine_ls_number_restraints 0
_refine_ls_restrained_S_all 1.041
_refine_ls_R_factor_all 0.0667
_refine_ls_R_factor_gt 0.0505
_refine_ls_shift/su_max 0.002
_refine_ls_shift/su_mean 0
_refine_ls_structure_factor_coef Fsqd
_refine_ls_weighting_details 'calc w=1/[\s^2^(Fo^2^)+(0.0455P)^2^+0.0000P] where P=(Fo^2^+2Fc^2^)/3'
_refine_ls_weighting_scheme calc
_refine_ls_wR_factor_ref 0.1215
_reflns_number_gt 2173
_reflns_number_total 2785
_reflns_threshold_expression >2\s(I)
_cod_data_source_file ja303943q_si_002_39.cif
_cod_data_source_block 3-cl-pyr-light-200k-2
_cod_database_code 4118325

loop_
_symmetry_equiv_pos_as_xyz
'x, y, z'
'-x+1/2, -y+1/2, z+1/2'
'x+1/2, -y, -z'
'-x, y+1/2, -z+1/2'
'-x, -y, -z'
'x-1/2, y-1/2, -z-1/2'
'-x-1/2, y, z'
'x, -y-1/2, z-1/2'

loop_
_atom_site_label
_atom_site_fract_x
_atom_site_fract_y
_atom_site_fract_z
_atom_site_U_iso_or_equiv
_atom_site_adp_type
_atom_site_calc_flag
_atom_site_refinement_flags
_atom_site_occupancy
_atom_site_disorder_assembly
_atom_site_disorder_group
_atom_site_type_symbol
Ru1 0.25 0.07111(4) 0.847692(17) 0.02433(13) Uani d S 1 . . Ru
Cl2 0.25 0.83336(14) 1.00743(6) 0.0382(3) Uani d S 1 . . Cl
Cl3 0.75 -0.11411(14) 0.79123(6) 0.0411(3) Uani d S 1 . . Cl
S1 0.25 -0.10040(15) 0.79406(7) 0.0315(5) Uani d SP 0.901(7) A 1 S
Cl1 0.25 0.32468(16) 1.06728(7) 0.0493(4) Uani d S 1 . . Cl
N3 0.25 0.2477(4) 0.90098(19) 0.0276(8) Uani d S 1 A . n
N2 0.4689(4) 0.1647(3) 0.79802(14) 0.0323(6) Uani d . 1 A . n
H2A 0.5503 0.0995 0.7842 0.048 Uiso calc R 1 . . H
H2B 0.5364 0.2245 0.8203 0.048 Uiso calc R 1 . . H
H2C 0.414 0.2106 0.7682 0.048 Uiso calc R 1 . . H
O1 0.25 -0.0840(6) 0.7324(2) 0.0496(14) Uani d SP 0.901(7) A 1 O
C3 0.25 0.4778(6) 0.9702(3) 0.0441(14) Uani d S 1 . . C
H3 0.25 0.5569 0.9939 0.053 Uiso calc SR 1 . . H
C1 0.25 0.2354(5) 0.9583(2) 0.0291(10) Uani d S 1 . . C
H1 0.25 0.1467 0.975 0.035 Uiso calc SR 1 A . H
O2 0.25 -0.2417(6) 0.8142(3) 0.0490(14) Uani d SP 0.901(7) A 1 O
O3 0.25 -0.1884(5) 0.6225(2) 0.0543(11) Uani d S 1 . . O
C5 0.25 0.3749(5) 0.8783(3) 0.0381(12) Uani d S 1 . . C
H5 0.25 0.3851 0.8377 0.046 Uiso calc SR 1 A . H
C2 0.25 0.3499(6) 0.9938(3) 0.0369(12) Uani d S 1 A . C
C4 0.25 0.4896(5) 0.9121(3) 0.0452(14) Uani d S 1 A . C
H4 0.25 0.5776 0.8948 0.054 Uiso calc SR 1 . . H
N5 0.4706(4) -0.0130(3) 0.89995(13) 0.0296(6) Uani d . 1 A . n
H5A 0.419 -0.0778 0.9234 0.044 Uiso calc R 1 . . H
H5B 0.5248 0.0545 0.9215 0.044 Uiso calc R 1 . . H
H5C 0.5628 -0.0518 0.8773 0.044 Uiso calc R 1 . . H
S1A 0.216(3) -0.182(2) 0.8169(8) 0.029(6) Uiso d P 0.050(3) . 2 S
O1A 0.25 -0.070(4) 0.761(2) 0.031(9) Uiso d SP 0.099(7) . 2 O
O2A 0.382(8) -0.257(5) 0.831(3) 0.035(12) Uiso d P 0.050(3) . 2 O

loop_
_atom_site_aniso_label
_atom_site_aniso_U_11
_atom_site_aniso_U_22
_atom_site_aniso_U_33
_atom_site_aniso_U_12
_atom_site_aniso_U_13
_atom_site_aniso_U_23
Ru1 0.0249(2) 0.02291(19) 0.0252(2) 0 0 0.00121(13)
Cl2 0.0431(7) 0.0350(6) 0.0365(7) 0 0 0.0010(5)
Cl3 0.0430(7) 0.0418(7) 0.0385(7) 0 0 -0.0143(6)
S1 0.0329(7) 0.0306(8) 0.0310(10) 0 0 -0.0064(6)
Cl1 0.0668(10) 0.0433(7) 0.0378(8) 0 0 -0.0086(6)
N3 0.0284(19) 0.0228(16) 0.032(2) 0 0 0.0014(16)
N2 0.0301(14) 0.0348(13) 0.0319(16) -0.0012(13) 0.0022(13) 0.0056(12)
O1 0.065(3) 0.056(3) 0.028(3) 0 0 -0.004(2)
C3 0.048(3) 0.031(2) 0.053(4) 0 0 -0.011(3)
C1 0.028(2) 0.027(2) 0.033(3) 0 0 0.0017(19)
O2 0.061(4) 0.024(2) 0.062(4) 0 0 -0.007(2)
O3 0.063(3) 0.055(3) 0.046(3) 0 0 0.001(2)
C5 0.040(3) 0.032(2) 0.042(3) 0 0 0.006(2)
C2 0.039(3) 0.035(3) 0.037(3) 0 0 -0.007(2)
C4 0.054(3) 0.021(2) 0.060(4) 0 0 0.002(2)
N5 0.0285(13) 0.0295(13) 0.0310(16) 0.0034(12) -0.0030(12) 0.0009(12)

loop_
_atom_type_symbol
_atom_type_description
_atom_type_scat_dispersion_real
_atom_type_scat_dispersion_imag
_atom_type_scat_source
C C 0.0033 0.0016 'International Tables Vol C Tables 4.2.6.8 and 6.1.1.4'
H H 0 0 'International Tables Vol C Tables 4.2.6.8 and 6.1.1.4'
Cl Cl 0.1484 0.1585 'International Tables Vol C Tables 4.2.6.8 and 6.1.1.4'
N N 0.0061 0.0033 'International Tables Vol C Tables 4.2.6.8 and 6.1.1.4'
O O 0.0106 0.006 'International Tables Vol C Tables 4.2.6.8 and 6.1.1.4'
Ru Ru -1.2594 0.8363 'International Tables Vol C Tables 4.2.6.8 and 6.1.1.4'
S S 0.1246 0.1234 'International Tables Vol C Tables 4.2.6.8 and 6.1.1.4'

loop_
_geom_angle_atom_site_label_1
_geom_angle_atom_site_label_2
_geom_angle_atom_site_label_3
_geom_angle
_geom_angle_site_symmetry_1
_geom_angle_site_symmetry_3
S1 Ru1 N2 91.13(10) . 7_655
S1 Ru1 N2 91.13(10) . .
N2 Ru1 N2 91.44(17) 7_655 .
S1 Ru1 N5 91.87(9) . .
N2 Ru1 N5 176.98(12) 7_655 .
N2 Ru1 N5 88.12(12) . .
S1 Ru1 N5 91.87(9) . 7_655
N2 Ru1 N5 88.12(12) 7_655 7_655
N2 Ru1 N5 176.98(12) . 7_655
N5 Ru1 N5 92.15(16) . 7_655
S1 Ru1 N3 179.03(12) . .
N2 Ru1 N3 88.20(12) 7_655 .
N2 Ru1 N3 88.20(12) . .
N5 Ru1 N3 88.80(11) . .
N5 Ru1 N3 88.80(11) 7_655 .
S1 Ru1 O1A 18.8(11) . .
N2 Ru1 O1A 78.1(8) 7_655 .
N2 Ru1 O1A 78.1(8) . .
N5 Ru1 O1A 104.8(8) . .
N5 Ru1 O1A 104.8(8) 7_655 .
N3 Ru1 O1A 160.2(12) . .
S1 Ru1 S1A 21.2(4) . .
N2 Ru1 S1A 101.3(4) 7_655 .
N2 Ru1 S1A 109.1(4) . .
N5 Ru1 S1A 81.6(4) . .
N5 Ru1 S1A 73.9(4) 7_655 .
N3 Ru1 S1A 159.8(4) . .
O1A Ru1 S1A 39.7(12) . .
S1 Ru1 S1A 21.2(4) . 7_655
N2 Ru1 S1A 109.1(4) 7_655 7_655
N2 Ru1 S1A 101.3(4) . 7_655
N5 Ru1 S1A 73.9(4) . 7_655
N5 Ru1 S1A 81.6(4) 7_655 7_655
N3 Ru1 S1A 159.8(4) . 7_655
O1A Ru1 S1A 39.7(12) . 7_655
S1A Ru1 S1A 10.5(8) . 7_655
O1 S1 O2 115.1(3) . .
O1 S1 Ru1 120.4(2) . .
O2 S1 Ru1 124.5(3) . .
C1 N3 C5 118.2(4) . .
C1 N3 Ru1 120.6(3) . .
C5 N3 Ru1 121.2(4) . .
Ru1 N2 H2A 109.5 . .
Ru1 N2 H2B 109.5 . .
H2A N2 H2B 109.5 . .
Ru1 N2 H2C 109.5 . .
H2A N2 H2C 109.5 . .
H2B N2 H2C 109.5 . .
C4 C3 C2 118.6(5) . .
C4 C3 H3 120.7 . .
C2 C3 H3 120.7 . .
N3 C1 C2 121.4(5) . .
N3 C1 H1 119.3 . .
C2 C1 H1 119.3 . .
N3 C5 C4 121.8(6) . .
N3 C5 H5 119.1 . .
C4 C5 H5 119.1 . .
C3 C2 C1 119.7(5) . .
C3 C2 Cl1 122.0(5) . .
C1 C2 Cl1 118.3(4) . .
C3 C4 C5 120.3(5) . .
C3 C4 H4 119.9 . .
C5 C4 H4 119.9 . .
Ru1 N5 H5A 109.5 . .
Ru1 N5 H5B 109.5 . .
H5A N5 H5B 109.5 . .
Ru1 N5 H5C 109.5 . .
H5A N5 H5C 109.5 . .
H5B N5 H5C 109.5 . .
S1A S1A O2A 130(3) 7_655 7_655
S1A S1A O2A 35(2) 7_655 .
O2A S1A O2A 95(5) 7_655 .
S1A S1A O1A 82.1(6) 7_655 .
O2A S1A O1A 140(4) 7_655 .
O2A S1A O1A 113(3) . .
S1A S1A Ru1 84.8(4) 7_655 .
O2A S1A Ru1 130(3) 7_655 .
O2A S1A Ru1 111(2) . .
O1A S1A Ru1 65.6(17) . .
S1A O1A S1A 15.9(13) . 7_655
S1A O1A Ru1 75(2) . .
S1A O1A Ru1 75(2) 7_655 .
S1A O2A S1A 15.0(16) 7_655 .
S1A O2A O2A 50(3) 7_655 7_655
S1A O2A O2A 35(2) . 7_655

loop_
_geom_bond_atom_site_label_1
_geom_bond_atom_site_label_2
_geom_bond_site_symmetry_2
_geom_bond_distance
Ru1 S1 . 2.0909(15)
Ru1 N2 7_655 2.114(3)
Ru1 N2 . 2.114(3)
Ru1 N5 . 2.118(3)
Ru1 N5 7_655 2.118(3)
Ru1 N3 . 2.126(4)
Ru1 O1A . 2.44(5)
Ru1 S1A . 2.589(19)
Ru1 S1A 7_655 2.589(19)
S1 O1 . 1.446(5)
S1 O2 . 1.459(6)
Cl1 C2 . 1.730(6)
N3 C1 . 1.341(7)
N3 C5 . 1.351(7)
N2 H2A . 0.91
N2 H2B . 0.91
N2 H2C . 0.91
C3 C4 . 1.361(9)
C3 C2 . 1.365(9)
C3 H3 . 0.95
C1 C2 . 1.393(7)
C1 H1 . 0.95
C5 C4 . 1.370(8)
C5 H5 . 0.95
C4 H4 . 0.95
N5 H5A . 0.91
N5 H5B . 0.91
N5 H5C . 0.91
S1A S1A 7_655 0.47(4)
S1A O2A 7_655 1.05(6)
S1A O2A . 1.40(6)
S1A O1A . 1.71(6)
O1A S1A 7_655 1.71(6)
O2A S1A 7_655 1.05(6)
O2A O2A 7_655 1.82(11)

loop_
_geom_torsion_atom_site_label_1
_geom_torsion_atom_site_label_2
_geom_torsion_atom_site_label_3
_geom_torsion_atom_site_label_4
_geom_torsion
_geom_torsion_site_symmetry_1
_geom_torsion_site_symmetry_4
N2 Ru1 S1 O1 45.73(8) 7_655 .
N2 Ru1 S1 O1 -45.73(8) . .
N5 Ru1 S1 O1 -133.89(8) . .
N5 Ru1 S1 O1 133.89(8) 7_655 .
N3 Ru1 S1 O1 0.00(2) . .
O1A Ru1 S1 O1 0.000(2) . .
S1A Ru1 S1 O1 165.3(11) . .
S1A Ru1 S1 O1 -165.3(11) 7_655 .
N2 Ru1 S1 O2 -134.27(8) 7_655 .
N2 Ru1 S1 O2 134.27(8) . .
N5 Ru1 S1 O2 46.11(8) . .
N5 Ru1 S1 O2 -46.11(8) 7_655 .
N3 Ru1 S1 O2 180.000(19) . .
O1A Ru1 S1 O2 180.000(2) . .
S1A Ru1 S1 O2 -14.7(11) . .
S1A Ru1 S1 O2 14.7(11) 7_655 .
S1 Ru1 N3 C1 180.00(6) . .
N2 Ru1 N3 C1 134.25(8) 7_655 .
N2 Ru1 N3 C1 -134.25(8) . .
N5 Ru1 N3 C1 -46.09(8) . .
N5 Ru1 N3 C1 46.09(8) 7_655 .
O1A Ru1 N3 C1 180.000(3) . .
S1A Ru1 N3 C1 15.3(11) . .
S1A Ru1 N3 C1 -15.3(11) 7_655 .
S1 Ru1 N3 C5 0.00(6) . .
N2 Ru1 N3 C5 -45.75(8) 7_655 .
N2 Ru1 N3 C5 45.75(8) . .
N5 Ru1 N3 C5 133.91(8) . .
N5 Ru1 N3 C5 -133.91(8) 7_655 .
O1A Ru1 N3 C5 0.000(4) . .
S1A Ru1 N3 C5 -164.7(11) . .
S1A Ru1 N3 C5 164.7(11) 7_655 .
C5 N3 C1 C2 0.000(4) . .
Ru1 N3 C1 C2 180.000(3) . .
C1 N3 C5 C4 0.000(4) . .
Ru1 N3 C5 C4 180.000(3) . .
C4 C3 C2 C1 0.000(5) . .
C4 C3 C2 Cl1 180.000(3) . .
N3 C1 C2 C3 0.000(5) . .
N3 C1 C2 Cl1 180.000(2) . .
C2 C3 C4 C5 0.000(5) . .
N3 C5 C4 C3 0.000(5) . .
S1 Ru1 S1A S1A 76.3(10) . 7_655
N2 Ru1 S1A S1A 138.73(14) 7_655 7_655
N2 Ru1 S1A S1A 43.19(15) . 7_655
N5 Ru1 S1A S1A -41.88(12) . 7_655
N5 Ru1 S1A S1A -136.58(13) 7_655 7_655
N3 Ru1 S1A S1A -104.4(11) . 7_655
O1A Ru1 S1A S1A 83.6(5) . 7_655
S1 Ru1 S1A O2A -144(5) . 7_655
N2 Ru1 S1A O2A -81(4) 7_655 7_655
N2 Ru1 S1A O2A -177(4) . 7_655
N5 Ru1 S1A O2A 98(4) . 7_655
N5 Ru1 S1A O2A 4(4) 7_655 7_655
N3 Ru1 S1A O2A 36(5) . 7_655
O1A Ru1 S1A O2A -136(4) . 7_655
S1A Ru1 S1A O2A 140(4) 7_655 7_655
S1 Ru1 S1A O2A 100(3) . .
N2 Ru1 S1A O2A 162(3) 7_655 .
N2 Ru1 S1A O2A 66(3) . .
N5 Ru1 S1A O2A -19(3) . .
N5 Ru1 S1A O2A -113(3) 7_655 .
N3 Ru1 S1A O2A -81(3) . .
O1A Ru1 S1A O2A 107(3) . .
S1A Ru1 S1A O2A 23(3) 7_655 .
S1 Ru1 S1A O1A -7.4(6) . .
N2 Ru1 S1A O1A 55.1(6) 7_655 .
N2 Ru1 S1A O1A -40.5(6) . .
N5 Ru1 S1A O1A -125.5(6) . .
N5 Ru1 S1A O1A 139.8(6) 7_655 .
N3 Ru1 S1A O1A 171.9(7) . .
S1A Ru1 S1A O1A -83.6(5) 7_655 .
O2A S1A O1A S1A -148(6) 7_655 7_655
O2A S1A O1A S1A -16(3) . 7_655
Ru1 S1A O1A S1A 87.8(3) . 7_655
S1A S1A O1A Ru1 -87.8(3) 7_655 .
O2A S1A O1A Ru1 124(6) 7_655 .
O2A S1A O1A Ru1 -104(3) . .
S1 Ru1 O1A S1A 8.2(7) . .
N2 Ru1 O1A S1A -124.7(6) 7_655 .
N2 Ru1 O1A S1A 141.2(7) . .
N5 Ru1 O1A S1A 56.4(6) . .
N5 Ru1 O1A S1A -39.9(7) 7_655 .
N3 Ru1 O1A S1A -171.8(7) . .
S1A Ru1 O1A S1A 16.5(13) 7_655 .
S1 Ru1 O1A S1A -8.2(7) . 7_655
N2 Ru1 O1A S1A -141.2(7) 7_655 7_655
N2 Ru1 O1A S1A 124.7(6) . 7_655
N5 Ru1 O1A S1A 39.9(7) . 7_655
N5 Ru1 O1A S1A -56.4(6) 7_655 7_655
N3 Ru1 O1A S1A 171.8(7) . 7_655
S1A Ru1 O1A S1A -16.5(13) . 7_655
O2A S1A O2A S1A 180.00(5) 7_655 7_655
O1A S1A O2A S1A 28(5) . 7_655
Ru1 S1A O2A S1A -43(5) . 7_655
S1A S1A O2A O2A 180.00(3) 7_655 7_655
O1A S1A O2A O2A -152(5) . 7_655
Ru1 S1A O2A O2A 137(5) . 7_655
